data_7160088
loop_
_publ_author_name
'Chauhan, Amar Nath Singh'
'Vini, Vikrant'
'Kumar, Akhilesh'
'Erande, Rohan D.'

_publ_section_title
;
 Synthesis of indol-3-yl-benzofurans and carbazoles <i>via</i>
 Cu(OTf)<sub>2</sub>-catalyzed [3 + 2] and [4 + 2] cycloaddition.
;
_journal_issue 33
_journal_name_full 'Organic &amp; biomolecular chemistry'
_journal_page_first 6690
_journal_page_last 6694
_journal_paper_doi 10.1039/d4ob00861h
_journal_volume 22
_journal_year 2024
_chemical_formula_moiety '0.5(C26 H23 N2 O4), 0.5(C26 H22 N2 O4)'
_chemical_formula_sum 'C26 H22.5 N2 O4'
_chemical_formula_weight 426.96
_space_group_crystal_system monoclinic
_space_group_IT_number 14
_space_group_name_Hall '-P 2ybc'
_space_group_name_H-M_alt 'P 1 21/c 1'
_atom_sites_solution_hydrogens geom
_atom_sites_solution_primary dual
_audit_creation_date 2024-05-01
_audit_creation_method
;
Olex2 1.5
(compiled 2024.02.16 svn.r378c4104 for OlexSys, GUI svn.r6928)
;
_audit_update_record
;
2024-05-03 deposited with the CCDC.	2024-07-29 downloaded from the CCDC.
;
_cell_angle_alpha 90
_cell_angle_beta 104.499(6)
_cell_angle_gamma 90
_cell_formula_units_Z 8
_cell_length_a 14.203(3)
_cell_length_b 12.372(3)
_cell_length_c 25.592(5)
_cell_measurement_reflns_used 9968
_cell_measurement_temperature 100(2)
_cell_measurement_theta_max 28.23
_cell_measurement_theta_min 2.23
_cell_volume 4353.8(16)
_computing_cell_refinement 'SAINT V8.38A (Bruker, 2018)'
_computing_data_reduction 'SAINT V8.38A (Bruker, 2018)'
_computing_molecular_graphics 'Olex2 1.5 (Dolomanov et al., 2009)'
_computing_publication_material 'Olex2 1.5 (Dolomanov et al., 2009)'
_computing_structure_refinement 'SHELXL 2016/6 (Sheldrick, 2015)'
_computing_structure_solution 'SHELXT 2014/5 (Sheldrick, 2014)'
_diffrn_ambient_temperature 100(2)
_diffrn_measured_fraction_theta_full 0.998
_diffrn_measured_fraction_theta_max 0.994
_diffrn_measurement_device_type 'Bruker APEX-II CCD'
_diffrn_measurement_method '\f and \w scans'
_diffrn_radiation_type MoK\a
_diffrn_radiation_wavelength 0.71073
_diffrn_reflns_av_R_equivalents 0.0790
_diffrn_reflns_av_unetI/netI 0.0943
_diffrn_reflns_Laue_measured_fraction_full 0.998
_diffrn_reflns_Laue_measured_fraction_max 0.994
_diffrn_reflns_limit_h_max 18
_diffrn_reflns_limit_h_min -18
_diffrn_reflns_limit_k_max 16
_diffrn_reflns_limit_k_min -16
_diffrn_reflns_limit_l_max 34
_diffrn_reflns_limit_l_min -33
_diffrn_reflns_number 38332
_diffrn_reflns_point_group_measured_fraction_full 0.998
_diffrn_reflns_point_group_measured_fraction_max 0.994
_diffrn_reflns_theta_full 25.242
_diffrn_reflns_theta_max 28.310
_diffrn_reflns_theta_min 2.214
_diffrn_source_current 1.0
_diffrn_source_power 0.05
_diffrn_source_voltage 50.0
_diffrn_standards_number 0
_exptl_absorpt_coefficient_mu 0.089
_exptl_absorpt_correction_T_max 0.7457
_exptl_absorpt_correction_T_min 0.5980
_exptl_absorpt_correction_type multi-scan
_exptl_absorpt_process_details
;
SADABS-2016/2 (Bruker,2016/2) was used for absorption correction.
wR2(int) was 0.1568 before and 0.0802 after correction.
The Ratio of minimum to maximum transmission is 0.8019.
The \l/2 correction factor is Not present.
;
_exptl_crystal_colour colorless
_exptl_crystal_density_diffrn 1.303
_exptl_crystal_density_method 'not measured'
_exptl_crystal_description needle
_exptl_crystal_F_000 1796
_exptl_crystal_size_max 0.15
_exptl_crystal_size_mid 0.07
_exptl_crystal_size_min 0.04
_exptl_transmission_factor_max 0.7457
_exptl_transmission_factor_min 0.5980
_refine_diff_density_max 2.159
_refine_diff_density_min -1.087
_refine_diff_density_rms 0.137
_refine_ls_extinction_method none
_refine_ls_goodness_of_fit_ref 1.590
_refine_ls_hydrogen_treatment constr
_refine_ls_matrix_type full
_refine_ls_number_parameters 555
_refine_ls_number_reflns 10772
_refine_ls_number_restraints 0
_refine_ls_restrained_S_all 1.590
_refine_ls_R_factor_all 0.2916
_refine_ls_R_factor_gt 0.1811
_refine_ls_shift/su_max 0.004
_refine_ls_shift/su_mean 0.000
_refine_ls_structure_factor_coef Fsqd
_refine_ls_weighting_details 'w=1/[\s^2^(Fo^2^)+(0.2000P)^2^] where P=(Fo^2^+2Fc^2^)/3'
_refine_ls_weighting_scheme calc
_refine_ls_wR_factor_gt 0.4490
_refine_ls_wR_factor_ref 0.5306
_reflns_Friedel_coverage 0.000
_reflns_number_gt 4648
_reflns_number_total 10772
_reflns_threshold_expression 'I > 2\s(I)'
_cod_data_source_file d4ob00861h2.cif
_cod_data_source_block 3mare_0m
_cod_depositor_comments 'Adding full bibliography for 7160087--7160088.cif.'
_cod_original_cell_volume 4353.7(15)
_cod_original_formula_sum 'C26 H22.50 N2 O4'
_cod_database_code 7160088
_shelx_shelxl_version_number 2016/6
_shelx_space_group_comment
;
The symmetry employed for this shelxl refinement is uniquely defined
by the following loop, which should always be used as a source of
symmetry information in preference to the above space-group names.
They are only intended as comments.
;
_shelx_estimated_absorpt_t_max 0.746
_shelx_estimated_absorpt_t_min 0.598
_olex2_refinement_description
;
1. Fixed Uiso
 At 1.2 times of:
  All C(H) groups, All C(H,H) groups, All N(H) groups
 At 1.5 times of:
  All C(H,H,H) groups
2. Uiso/Uaniso restraints and constraints
Uanis(O00A) = Uanis(O00N) = Uanis(C3) = Uanis(C2)
Uanis(O00A) = Uanis(O00N)
Uanis(C01I) = Uanis(O00A)
3.a Ternary CH refined with riding coordinates:
 C00C(H00C), C00D(H00D), C00L(H00L), C00U(H00U), C011(H011), C015(H015)
3.b Secondary CH2 refined with riding coordinates:
 C00O(H00A,H00B), C01D(H01A,H01C), C01G(H01L,H01N), C01L(H01Q,H01R)
3.c Aromatic/amide H refined with riding coordinates:
 N005(H005), N006(H006), N007(H007), N009(H009), C00G(H00G), C00S(H00S),
 C00V(H00V), C00W(H00W), C00Z(H00Z), C013(H013), C014(H014), C016(H016),
 C018(H018), C01A(H01H), C01B(H01B), C01C(H01I), C01E(H01J), C01F(H01F),
 C01H(H01P), C01K(H01K), C01M(H01M), C01N(H01S), C01O(H01O), C2(H2)
3.d Idealised Me refined as rotating group:
 C01J(H01D,H01E,H01G), C01P(H01T,H01U,H01V)
3.e :
 C3(H3)
;
_olex2_submission_special_instructions 'No special instructions were received'

loop_
_space_group_symop_operation_xyz
'x, y, z'
'-x, y+1/2, -z+1/2'
'-x, -y, -z'
'x, -y-1/2, z-1/2'

loop_
_atom_site_label
_atom_site_type_symbol
_atom_site_fract_x
_atom_site_fract_y
_atom_site_fract_z
_atom_site_U_iso_or_equiv
_atom_site_adp_type
_atom_site_occupancy
_atom_site_site_symmetry_order
_atom_site_calc_flag
_atom_site_refinement_flags_posn
_atom_site_refinement_flags_adp
_atom_site_refinement_flags_occupancy
_atom_site_disorder_assembly
_atom_site_disorder_group
O001 O 0.0323(3) 0.5439(3) 0.23228(15) 0.0388(10) Uani 1 1 d . . . . .
O002 O 0.0092(3) 0.6471(3) 0.15778(16) 0.0477(11) Uani 1 1 d . . . . .
O003 O 0.1155(4) 0.6818(4) 0.40664(18) 0.0598(13) Uani 1 1 d . . . . .
O004 O 0.4689(3) 0.3188(3) 0.2759(2) 0.0639(14) Uani 1 1 d . . . . .
N005 N 0.1653(3) 0.3871(4) 0.3019(2) 0.0455(13) Uani 1 1 d . . . . .
H005 H 0.130759 0.442719 0.289196 0.055 Uiso 1 1 calc R U . . .
N006 N 0.1467(4) 0.0285(4) 0.2212(2) 0.0474(13) Uani 1 1 d . . . . .
H006 H 0.107249 0.018483 0.241349 0.057 Uiso 1 1 calc R U . . .
N007 N 0.3565(3) 0.8353(4) 0.2824(2) 0.0492(13) Uani 1 1 d . . . . .
H007 H 0.395075 0.843705 0.261632 0.059 Uiso 1 1 calc R U . . .
O008 O 0.4887(3) 0.2197(4) 0.3511(3) 0.0780(17) Uani 1 1 d . . . . .
N009 N 0.3259(4) 0.4684(4) 0.2081(3) 0.0668(18) Uani 1 1 d . . . . .
H009 H 0.357783 0.411582 0.221593 0.080 Uiso 1 1 calc R U . . .
O00A O 0.3995(5) 0.1792(6) 0.1049(3) 0.1123(16) Uani 1 1 d . . . . .
C00B C 0.0473(4) 0.6276(5) 0.2093(3) 0.0414(14) Uani 1 1 d . . . . .
C00C C 0.1105(4) 0.7202(4) 0.2366(2) 0.0376(13) Uani 1 1 d . . . . .
H00C H 0.073176 0.786444 0.225240 0.045 Uiso 1 1 calc R U . . .
C00D C 0.1351(4) 0.7187(4) 0.2986(2) 0.0365(13) Uani 1 1 d . . . . .
H00D H 0.149679 0.644120 0.310921 0.044 Uiso 1 1 calc R U . . .
O00E O -0.0150(4) 0.7855(6) 0.39127(19) 0.101(2) Uani 1 1 d . . . . .
C00F C 0.2473(4) 0.2316(4) 0.3040(2) 0.0391(14) Uani 1 1 d . . . . .
C00G C 0.1927(4) 0.3062(4) 0.2722(2) 0.0400(14) Uani 1 1 d . . . . .
H00G H 0.175560 0.303378 0.234724 0.048 Uiso 1 1 calc R U . . .
C00H C 0.2660(4) 0.7851(4) 0.2682(3) 0.0423(14) Uani 1 1 d . . . . .
C00I C 0.2274(4) 0.7822(4) 0.3120(2) 0.0385(13) Uani 1 1 d . . . . .
C00J C 0.0568(4) 0.7374(5) 0.3766(3) 0.0447(15) Uani 1 1 d . . . . .
C00K C 0.2567(4) 0.2660(5) 0.3594(3) 0.0444(15) Uani 1 1 d . . . . .
C00L C 0.2082(4) 0.7327(4) 0.2189(2) 0.0414(14) Uani 1 1 d . . . . .
H00L H 0.198420 0.783792 0.188731 0.050 Uiso 1 1 calc R U . . .
C00M C 0.2927(4) 0.8367(4) 0.3554(3) 0.0448(15) Uani 1 1 d . . . . .
O00N O 0.5449(5) 0.1023(5) 0.1277(3) 0.1123(16) Uani 1 1 d . . . . .
C00O C 0.0503(4) 0.7590(4) 0.3193(2) 0.0370(13) Uani 1 1 d . . . . .
H00A H 0.044482 0.836481 0.313444 0.044 Uiso 1 1 calc R U . . .
H00B H -0.008829 0.726079 0.297924 0.044 Uiso 1 1 calc R U . . .
C00P C 0.2034(4) 0.3633(5) 0.3563(3) 0.0486(16) Uani 1 1 d . . . . .
C00Q C 0.3740(4) 0.8693(4) 0.3349(3) 0.0447(15) Uani 1 1 d . . . . .
C00R C 0.2330(5) 0.0793(5) 0.2361(3) 0.0506(17) Uani 1 1 d . . . . .
C00S C 0.2992(4) 0.5526(4) 0.2362(3) 0.0500(16) Uani 1 1 d . . . . .
H00S H 0.313794 0.556303 0.273647 0.060 Uiso 1 1 calc R U . . .
C00T C 0.2496(4) 0.6290(5) 0.2033(3) 0.0473(16) Uani 1 1 d . . . . .
C00U C 0.2894(4) 0.1296(5) 0.2874(3) 0.0480(16) Uani 1 1 d . . . . .
H00U H 0.297694 0.076544 0.316594 0.058 Uiso 1 1 calc R U . . .
C00V C 0.3024(4) 0.2263(5) 0.4099(3) 0.0531(17) Uani 1 1 d . . . . .
H00V H 0.339241 0.163418 0.412816 0.064 Uiso 1 1 calc R U . . .
C00W C 0.2939(5) 0.8647(5) 0.4088(3) 0.0528(17) Uani 1 1 d . . . . .
H00W H 0.242651 0.845805 0.423495 0.063 Uiso 1 1 calc R U . . .
C00X C 0.1317(5) -0.0053(5) 0.1680(3) 0.0534(18) Uani 1 1 d . . . . .
C00Y C 0.2767(5) 0.0843(5) 0.1944(3) 0.0586(19) Uani 1 1 d . . . . .
C00Z C 0.4524(5) 0.9259(5) 0.3658(3) 0.0598(19) Uani 1 1 d . . . . .
H00Z H 0.504040 0.946341 0.351711 0.072 Uiso 1 1 calc R U . . .
C010 C 0.2442(4) 0.5912(6) 0.1504(3) 0.062(2) Uani 1 1 d . . . . .
C011 C 0.3903(4) 0.1454(5) 0.2720(3) 0.0562(19) Uani 1 1 d . . . . .
H011 H 0.428062 0.079763 0.284116 0.067 Uiso 1 1 calc R U . . .
C012 C 0.2116(6) 0.0294(5) 0.1494(3) 0.066(2) Uani 1 1 d . . . . .
C013 C 0.2939(5) 0.2786(6) 0.4555(3) 0.0573(18) Uani 1 1 d . . . . .
H013 H 0.322707 0.249717 0.489224 0.069 Uiso 1 1 calc R U . . .
C014 C 0.0564(6) -0.0610(5) 0.1355(3) 0.0575(19) Uani 1 1 d . . . . .
H014 H 0.001790 -0.079598 0.147339 0.069 Uiso 1 1 calc R U . . .
C015 C 0.3703(5) 0.1462(5) 0.2109(3) 0.064(2) Uani 1 1 d . . . . .
H015 H 0.357920 0.220886 0.198367 0.077 Uiso 1 1 calc R U . . .
C016 C 0.1955(6) 0.4190(5) 0.4031(3) 0.063(2) Uani 1 1 d . . . . .
H016 H 0.159937 0.482630 0.400909 0.075 Uiso 1 1 calc R U . . .
C017 C 0.4520(4) 0.2385(5) 0.2997(4) 0.065(2) Uani 1 1 d . . . . .
C018 C 0.3738(6) 0.9213(5) 0.4391(3) 0.065(2) Uani 1 1 d . . . . .
H018 H 0.375803 0.940148 0.474528 0.078 Uiso 1 1 calc R U . . .
C019 C 0.2911(5) 0.4927(6) 0.1527(4) 0.073(2) Uani 1 1 d . . . . .
C01A C 0.2420(6) 0.3758(6) 0.4514(3) 0.067(2) Uani 1 1 d . . . . .
H01H H 0.239279 0.411925 0.482910 0.080 Uiso 1 1 calc R U . . .
C01B C 0.4515(6) 0.9506(6) 0.4171(3) 0.073(2) Uani 1 1 d . . . . .
H01B H 0.503906 0.988108 0.438465 0.087 Uiso 1 1 calc R U . . .
C01C C 0.0638(7) -0.0886(5) 0.0850(3) 0.077(3) Uani 1 1 d . . . . .
H01I H 0.014393 -0.129323 0.063028 0.093 Uiso 1 1 calc R U . . .
C01D C -0.0515(5) 0.5643(6) 0.1277(3) 0.067(2) Uani 1 1 d . . . . .
H01A H -0.017149 0.495837 0.132166 0.081 Uiso 1 1 calc R U . . .
H01C H -0.109897 0.556166 0.140429 0.081 Uiso 1 1 calc R U . . .
C01E C 0.2170(7) 0.0005(5) 0.0970(3) 0.084(3) Uani 1 1 d . . . . .
H01J H 0.270274 0.020794 0.084244 0.100 Uiso 1 1 calc R U . . .
C01F C 0.2016(5) 0.6327(7) 0.0991(3) 0.080(3) Uani 1 1 d . . . . .
H01F H 0.167480 0.697538 0.095873 0.095 Uiso 1 1 calc R U . . .
C01G C 0.4585(6) 0.1035(5) 0.1922(4) 0.092(3) Uani 1 1 d . . . . .
H01L H 0.517343 0.129062 0.217238 0.110 Uiso 1 1 calc R U . . .
H01N H 0.458642 0.025184 0.194299 0.110 Uiso 1 1 calc R U . . .
C01H C 0.1426(8) -0.0580(6) 0.0652(4) 0.099(3) Uani 1 1 d . . . . .
H01P H 0.144647 -0.077314 0.030393 0.118 Uiso 1 1 calc R U . . .
C01I C 0.4619(8) 0.1342(9) 0.1384(5) 0.1123(16) Uani 1 1 d . . . . .
C01J C -0.0764(6) 0.5953(8) 0.0720(3) 0.097(3) Uani 1 1 d . . . . .
H01D H -0.082048 0.531862 0.049787 0.146 Uiso 1 1 calc R U . . .
H01E H -0.026652 0.641503 0.065029 0.146 Uiso 1 1 calc R U . . .
H01G H -0.137340 0.633207 0.063769 0.146 Uiso 1 1 calc R U . . .
C01K C 0.2988(5) 0.4335(8) 0.1085(4) 0.117(4) Uani 1 1 d . . . . .
H01K H 0.331808 0.367933 0.112338 0.140 Uiso 1 1 calc R U . . .
C01L C 0.5515(6) 0.3036(7) 0.3813(4) 0.110(4) Uani 1 1 d . . . . .
H01Q H 0.516085 0.371031 0.379787 0.133 Uiso 1 1 calc R U . . .
H01R H 0.607113 0.315316 0.366465 0.133 Uiso 1 1 calc R U . . .
C01M C 0.2561(6) 0.4744(9) 0.0587(4) 0.132(5) Uani 1 1 d . . . . .
H01M H 0.257093 0.434446 0.028078 0.158 Uiso 1 1 calc R U . . .
C01N C 0.5583(8) 0.1290(8) 0.0742(4) 0.124(5) Uani 1 1 d . . . . .
H01S H 0.511799 0.168108 0.049377 0.149 Uiso 1 1 calc R U . . .
C01O C 0.2096(6) 0.5782(10) 0.0529(4) 0.132(5) Uani 1 1 d . . . . .
H01O H 0.185336 0.608390 0.018867 0.158 Uiso 1 1 calc R U . . .
C01P C 0.5842(6) 0.2636(8) 0.4390(4) 0.127(5) Uani 1 1 d . . . . .
H01T H 0.610783 0.192182 0.439352 0.191 Uiso 1 1 calc R U . . .
H01U H 0.529520 0.261836 0.454746 0.191 Uiso 1 1 calc R U . . .
H01V H 0.632900 0.311388 0.459455 0.191 Uiso 1 1 calc R U . . .
C2 C -0.0217(8) 0.7547(8) 0.4466(4) 0.1123(16) Uani 1 1 d . . . . .
H2 H 0.032037 0.755849 0.476068 0.135 Uiso 1 1 calc R U . . .
C3 C -0.0990(7) 0.7292(8) 0.4505(4) 0.1123(16) Uani 1 1 d . . . . .
H3 H -0.160382 0.708824 0.453567 0.135 Uiso 1 1 calc R U . . .
C1 C 0.6377(10) 0.0959(12) 0.0630(5) 0.159(5) Uani 1 1 d . . . . .

loop_
_atom_site_aniso_label
_atom_site_aniso_U_11
_atom_site_aniso_U_22
_atom_site_aniso_U_33
_atom_site_aniso_U_23
_atom_site_aniso_U_13
_atom_site_aniso_U_12
O001 0.034(2) 0.0309(19) 0.052(3) 0.0013(17) 0.0122(18) -0.0010(17)
O002 0.046(2) 0.049(2) 0.043(3) 0.005(2) 0.001(2) -0.010(2)
O003 0.069(3) 0.047(2) 0.061(3) 0.010(2) 0.012(3) -0.004(2)
O004 0.048(3) 0.037(2) 0.116(4) 0.017(2) 0.039(3) 0.008(2)
N005 0.039(3) 0.037(3) 0.055(3) -0.003(2) 0.002(2) 0.002(2)
N006 0.051(3) 0.036(3) 0.067(4) 0.003(2) 0.035(3) 0.000(2)
N007 0.034(3) 0.038(3) 0.077(4) -0.003(3) 0.016(3) -0.001(2)
O008 0.035(3) 0.052(3) 0.135(5) 0.035(3) -0.001(3) -0.005(2)
N009 0.044(3) 0.034(3) 0.129(6) -0.018(3) 0.036(4) 0.000(3)
O00A 0.127(3) 0.104(3) 0.146(4) -0.039(2) 0.111(3) -0.049(3)
C00B 0.028(3) 0.041(3) 0.056(4) -0.008(3) 0.012(3) 0.001(2)
C00C 0.033(3) 0.030(3) 0.050(4) -0.002(2) 0.012(3) -0.001(2)
C00D 0.031(3) 0.033(3) 0.045(3) 0.000(2) 0.008(2) 0.003(2)
O00E 0.055(3) 0.210(7) 0.051(3) 0.028(4) 0.034(3) 0.036(4)
C00F 0.030(3) 0.038(3) 0.052(4) 0.009(3) 0.014(3) 0.003(2)
C00G 0.032(3) 0.039(3) 0.051(4) 0.000(3) 0.013(3) 0.002(3)
C00H 0.032(3) 0.026(3) 0.068(4) -0.005(3) 0.011(3) 0.001(2)
C00I 0.034(3) 0.027(3) 0.053(4) -0.006(2) 0.007(3) -0.002(2)
C00J 0.036(3) 0.047(3) 0.053(4) 0.004(3) 0.015(3) -0.011(3)
C00K 0.033(3) 0.038(3) 0.060(4) 0.007(3) 0.007(3) -0.001(3)
C00L 0.035(3) 0.034(3) 0.060(4) -0.005(3) 0.022(3) -0.005(2)
C00M 0.042(3) 0.032(3) 0.056(4) 0.005(3) 0.003(3) -0.002(3)
O00N 0.127(3) 0.104(3) 0.146(4) -0.039(2) 0.111(3) -0.049(3)
C00O 0.033(3) 0.035(3) 0.044(4) 0.002(2) 0.011(3) -0.001(2)
C00P 0.040(3) 0.033(3) 0.066(5) -0.008(3) 0.003(3) -0.005(3)
C00Q 0.035(3) 0.029(3) 0.061(4) 0.001(3) -0.005(3) 0.001(2)
C00R 0.051(4) 0.036(3) 0.076(5) 0.008(3) 0.037(4) 0.010(3)
C00S 0.043(3) 0.032(3) 0.082(5) -0.004(3) 0.031(3) 0.001(3)
C00T 0.032(3) 0.038(3) 0.074(5) -0.014(3) 0.018(3) -0.007(3)
C00U 0.038(3) 0.041(3) 0.073(5) 0.000(3) 0.030(3) 0.003(3)
C00V 0.032(3) 0.052(4) 0.072(5) 0.011(4) 0.007(3) -0.006(3)
C00W 0.055(4) 0.046(4) 0.049(4) 0.007(3) -0.001(3) -0.013(3)
C00X 0.075(5) 0.031(3) 0.070(5) 0.002(3) 0.048(4) 0.000(3)
C00Y 0.076(5) 0.030(3) 0.091(5) -0.005(3) 0.060(4) 0.000(3)
C00Z 0.042(4) 0.042(3) 0.083(5) 0.013(4) -0.006(4) -0.011(3)
C010 0.032(3) 0.060(4) 0.088(6) -0.037(4) 0.004(4) 0.008(3)
C011 0.046(4) 0.035(3) 0.103(6) 0.005(3) 0.046(4) 0.005(3)
C012 0.095(6) 0.031(3) 0.094(6) -0.002(4) 0.067(5) -0.003(4)
C013 0.059(4) 0.064(4) 0.041(4) 0.011(3) -0.003(3) -0.008(4)
C014 0.082(5) 0.027(3) 0.077(5) 0.003(3) 0.044(4) 0.001(3)
C015 0.070(5) 0.030(3) 0.118(6) 0.007(3) 0.070(5) 0.006(3)
C016 0.086(5) 0.040(3) 0.055(5) -0.015(3) 0.005(4) 0.000(4)
C017 0.031(3) 0.040(3) 0.131(7) 0.020(4) 0.035(4) 0.012(3)
C018 0.074(5) 0.052(4) 0.056(4) 0.008(3) -0.011(4) -0.028(4)
C019 0.029(3) 0.063(4) 0.121(7) -0.051(5) 0.009(4) 0.002(3)
C01A 0.095(6) 0.058(4) 0.043(4) -0.006(3) 0.009(4) -0.019(4)
C01B 0.067(5) 0.044(4) 0.087(6) 0.005(4) -0.019(4) -0.015(4)
C01C 0.127(7) 0.037(4) 0.085(6) -0.002(4) 0.060(5) -0.012(4)
C01D 0.070(5) 0.080(5) 0.045(4) 0.009(4) -0.001(4) -0.032(4)
C01E 0.141(8) 0.039(4) 0.102(6) -0.010(4) 0.089(6) -0.015(5)
C01F 0.048(4) 0.104(6) 0.071(5) -0.049(5) -0.015(4) 0.031(4)
C01G 0.109(7) 0.030(3) 0.176(9) -0.003(4) 0.112(7) 0.001(4)
C01H 0.177(10) 0.050(4) 0.102(7) -0.023(4) 0.098(7) -0.043(6)
C01I 0.127(3) 0.104(3) 0.146(4) -0.039(2) 0.111(3) -0.049(3)
C01J 0.084(6) 0.130(8) 0.071(6) 0.007(6) 0.006(5) -0.044(6)
C01K 0.033(4) 0.122(8) 0.170(10) -0.104(8) -0.021(5) 0.022(5)
C01L 0.057(5) 0.075(5) 0.163(10) 0.054(6) -0.038(5) -0.023(5)
C01M 0.055(5) 0.186(11) 0.130(9) -0.122(8) -0.024(5) 0.058(6)
C01N 0.126(8) 0.118(7) 0.179(10) -0.099(7) 0.132(8) -0.077(7)
C01O 0.077(6) 0.194(11) 0.099(7) -0.092(7) -0.027(5) 0.072(7)
C01P 0.065(6) 0.115(8) 0.161(10) 0.079(7) -0.049(6) -0.032(6)
C2 0.127(3) 0.104(3) 0.146(4) -0.039(2) 0.111(3) -0.049(3)
C3 0.127(3) 0.104(3) 0.146(4) -0.039(2) 0.111(3) -0.049(3)
C1 0.129(10) 0.187(13) 0.176(12) -0.026(10) 0.064(9) 0.040(10)

loop_
_atom_type_symbol
_atom_type_description
_atom_type_scat_dispersion_real
_atom_type_scat_dispersion_imag
_atom_type_scat_source
C C 0.0033 0.0016 'International Tables Vol C Tables 4.2.6.8 and 6.1.1.4'
H H 0.0000 0.0000 'International Tables Vol C Tables 4.2.6.8 and 6.1.1.4'
N N 0.0061 0.0033 'International Tables Vol C Tables 4.2.6.8 and 6.1.1.4'
O O 0.0106 0.0060 'International Tables Vol C Tables 4.2.6.8 and 6.1.1.4'

loop_
_geom_angle_atom_site_label_1
_geom_angle_atom_site_label_2
_geom_angle_atom_site_label_3
_geom_angle
_geom_angle_site_symmetry_1
_geom_angle_site_symmetry_3
_geom_angle_publ_flag
C00B O002 C01D 116.6(5) . . ?
C00G N005 H005 126.1 . . ?
C00G N005 C00P 107.8(5) . . ?
C00P N005 H005 126.1 . . ?
C00R N006 H006 125.6 . . ?
C00R N006 C00X 108.9(5) . . ?
C00X N006 H006 125.6 . . ?
C00H N007 H007 125.6 . . ?
C00Q N007 H007 125.6 . . ?
C00Q N007 C00H 108.9(5) . . ?
C017 O008 C01L 116.3(6) . . ?
C00S N009 H009 126.6 . . ?
C00S N009 C019 106.9(6) . . ?
C019 N009 H009 126.6 . . ?
O001 C00B O002 123.6(5) . . ?
O001 C00B C00C 124.6(6) . . ?
O002 C00B C00C 111.7(5) . . ?
C00B C00C H00C 106.4 . . ?
C00B C00C C00D 115.0(5) . . ?
C00B C00C C00L 114.0(4) . . ?
C00D C00C H00C 106.4 . . ?
C00D C00C C00L 108.0(4) . . ?
C00L C00C H00C 106.4 . . ?
C00C C00D H00D 108.6 . . ?
C00I C00D C00C 101.1(4) . . ?
C00I C00D H00D 108.6 . . ?
C00I C00D C00O 118.3(5) . . ?
C00O C00D C00C 111.2(4) . . ?
C00O C00D H00D 108.6 . . ?
C00J O00E C2 113.2(6) . . ?
C00G C00F C00K 106.7(5) . . ?
C00G C00F C00U 128.1(6) . . ?
C00K C00F C00U 125.2(5) . . ?
N005 C00G H00G 124.2 . . ?
C00F C00G N005 111.6(5) . . ?
C00F C00G H00G 124.2 . . ?
N007 C00H C00L 134.6(6) . . ?
C00I C00H N007 109.3(5) . . ?
C00I C00H C00L 116.1(5) . . ?
C00H C00I C00D 109.5(5) . . ?
C00H C00I C00M 108.1(5) . . ?
C00M C00I C00D 142.3(6) . . ?
O003 C00J O00E 122.8(6) . . ?
O003 C00J C00O 127.1(6) . . ?
O00E C00J C00O 110.0(5) . . ?
C00P C00K C00F 106.1(5) . . ?
C00V C00K C00F 135.6(6) . . ?
C00V C00K C00P 118.3(6) . . ?
C00C C00L H00L 109.2 . . ?
C00H C00L C00C 98.0(4) . . ?
C00H C00L H00L 109.2 . . ?
C00H C00L C00T 115.5(5) . . ?
C00T C00L C00C 115.1(4) . . ?
C00T C00L H00L 109.2 . . ?
C00I C00M C00Q 105.9(5) . . ?
C00W C00M C00I 136.1(6) . . ?
C00W C00M C00Q 118.0(6) . . ?
C01I O00N C01N 117.0(9) . . ?
C00D C00O H00A 108.4 . . ?
C00D C00O H00B 108.4 . . ?
C00J C00O C00D 115.5(5) . . ?
C00J C00O H00A 108.4 . . ?
C00J C00O H00B 108.4 . . ?
H00A C00O H00B 107.5 . . ?
N005 C00P C00K 107.7(5) . . ?
N005 C00P C016 130.7(6) . . ?
C016 C00P C00K 121.6(6) . . ?
N007 C00Q C00M 107.8(5) . . ?
N007 C00Q C00Z 129.7(6) . . ?
C00Z C00Q C00M 122.4(6) . . ?
N006 C00R C00U 134.0(5) . . ?
N006 C00R C00Y 111.2(6) . . ?
C00Y C00R C00U 114.8(6) . . ?
N009 C00S H00S 123.9 . . ?
C00T C00S N009 112.2(6) . . ?
C00T C00S H00S 123.9 . . ?
C00S C00T C00L 127.8(6) . . ?
C00S C00T C010 105.1(5) . . ?
C010 C00T C00L 127.0(6) . . ?
C00F C00U H00U 109.1 . . ?
C00F C00U C011 114.4(5) . . ?
C00R C00U C00F 115.8(5) . . ?
C00R C00U H00U 109.1 . . ?
C00R C00U C011 98.8(5) . . ?
C011 C00U H00U 109.1 . . ?
C00K C00V H00V 119.7 . . ?
C013 C00V C00K 120.6(6) . . ?
C013 C00V H00V 119.7 . . ?
C00M C00W H00W 120.8 . . ?
C018 C00W C00M 118.4(7) . . ?
C018 C00W H00W 120.8 . . ?
N006 C00X C012 107.6(6) . . ?
C014 C00X N006 130.8(6) . . ?
C014 C00X C012 121.6(6) . . ?
C00R C00Y C012 105.9(6) . . ?
C00R C00Y C015 110.4(6) . . ?
C012 C00Y C015 143.6(6) . . ?
C00Q C00Z H00Z 121.0 . . ?
C01B C00Z C00Q 118.0(7) . . ?
C01B C00Z H00Z 121.0 . . ?
C019 C010 C00T 109.8(7) . . ?
C019 C010 C01F 117.1(7) . . ?
C01F C010 C00T 133.1(6) . . ?
C00U C011 H011 106.0 . . ?
C015 C011 C00U 107.9(5) . . ?
C015 C011 H011 106.0 . . ?
C017 C011 C00U 115.5(5) . . ?
C017 C011 H011 106.0 . . ?
C017 C011 C015 114.6(6) . . ?
C00X C012 C00Y 106.5(6) . . ?
C00X C012 C01E 119.1(7) . . ?
C01E C012 C00Y 134.2(7) . . ?
C00V C013 H013 119.9 . . ?
C00V C013 C01A 120.1(6) . . ?
C01A C013 H013 119.9 . . ?
C00X C014 H014 121.0 . . ?
C01C C014 C00X 118.0(7) . . ?
C01C C014 H014 121.0 . . ?
C00Y C015 C011 102.2(5) . . ?
C00Y C015 H015 108.4 . . ?
C00Y C015 C01G 118.0(6) . . ?
C011 C015 H015 108.4 . . ?
C011 C015 C01G 111.2(6) . . ?
C01G C015 H015 108.4 . . ?
C00P C016 H016 121.4 . . ?
C01A C016 C00P 117.3(7) . . ?
C01A C016 H016 121.4 . . ?
O004 C017 O008 124.7(7) . . ?
O004 C017 C011 123.2(8) . . ?
O008 C017 C011 112.0(6) . . ?
C00W C018 H018 119.4 . . ?
C00W C018 C01B 121.2(7) . . ?
C01B C018 H018 119.4 . . ?
C010 C019 N009 106.0(6) . . ?
C01K C019 N009 129.2(8) . . ?
C01K C019 C010 124.7(9) . . ?
C013 C01A H01H 119.0 . . ?
C016 C01A C013 122.1(7) . . ?
C016 C01A H01H 119.0 . . ?
C00Z C01B C018 122.0(7) . . ?
C00Z C01B H01B 119.0 . . ?
C018 C01B H01B 119.0 . . ?
C014 C01C H01I 118.8 . . ?
C014 C01C C01H 122.4(8) . . ?
C01H C01C H01I 118.8 . . ?
O002 C01D H01A 110.1 . . ?
O002 C01D H01C 110.1 . . ?
H01A C01D H01C 108.4 . . ?
C01J C01D O002 108.0(6) . . ?
C01J C01D H01A 110.1 . . ?
C01J C01D H01C 110.1 . . ?
C012 C01E H01J 120.6 . . ?
C01H C01E C012 118.8(7) . . ?
C01H C01E H01J 120.6 . . ?
C010 C01F H01F 119.6 . . ?
C01O C01F C010 120.8(8) . . ?
C01O C01F H01F 119.6 . . ?
C015 C01G H01L 108.4 . . ?
C015 C01G H01N 108.4 . . ?
H01L C01G H01N 107.5 . . ?
C01I C01G C015 115.5(8) . . ?
C01I C01G H01L 108.4 . . ?
C01I C01G H01N 108.4 . . ?
C01C C01H H01P 120.0 . . ?
C01E C01H C01C 120.0(8) . . ?
C01E C01H H01P 120.0 . . ?
O00A C01I O00N 121.3(10) . . ?
O00A C01I C01G 127.4(9) . . ?
O00N C01I C01G 111.2(11) . . ?
C01D C01J H01D 109.5 . . ?
C01D C01J H01E 109.5 . . ?
C01D C01J H01G 109.5 . . ?
H01D C01J H01E 109.5 . . ?
H01D C01J H01G 109.5 . . ?
H01E C01J H01G 109.5 . . ?
C019 C01K H01K 121.2 . . ?
C01M C01K C019 117.6(9) . . ?
C01M C01K H01K 121.2 . . ?
O008 C01L H01Q 110.5 . . ?
O008 C01L H01R 110.5 . . ?
O008 C01L C01P 106.4(6) . . ?
H01Q C01L H01R 108.6 . . ?
C01P C01L H01Q 110.5 . . ?
C01P C01L H01R 110.5 . . ?
C01K C01M H01M 119.5 . . ?
C01K C01M C01O 121.0(8) . . ?
C01O C01M H01M 119.5 . . ?
O00N C01N H01S 121.3 . . ?
C1 C01N O00N 117.3(13) . . ?
C1 C01N H01S 121.3 . . ?
C01F C01O C01M 118.6(10) . . ?
C01F C01O H01O 120.7 . . ?
C01M C01O H01O 120.7 . . ?
C01L C01P H01T 109.5 . . ?
C01L C01P H01U 109.5 . . ?
C01L C01P H01V 109.5 . . ?
H01T C01P H01U 109.5 . . ?
H01T C01P H01V 109.5 . . ?
H01U C01P H01V 109.5 . . ?
O00E C2 H2 122.1 . . ?
C3 C2 O00E 115.7(11) . . ?
C3 C2 H2 122.1 . . ?
C2 C3 H3 180.0 . . ?

loop_
_geom_bond_atom_site_label_1
_geom_bond_atom_site_label_2
_geom_bond_distance
_geom_bond_site_symmetry_2
_geom_bond_publ_flag
O001 C00B 1.235(7) . ?
O002 C00B 1.317(7) . ?
O002 C01D 1.433(7) . ?
O003 C00J 1.199(7) . ?
O004 C017 1.221(7) . ?
N005 H005 0.8600 . ?
N005 C00G 1.371(7) . ?
N005 C00P 1.393(7) . ?
N006 H006 0.8600 . ?
N006 C00R 1.345(8) . ?
N006 C00X 1.389(8) . ?
N007 H007 0.8600 . ?
N007 C00H 1.391(7) . ?
N007 C00Q 1.369(8) . ?
O008 C017 1.308(9) . ?
O008 C01L 1.457(9) . ?
N009 H009 0.8600 . ?
N009 C00S 1.373(7) . ?
N009 C019 1.411(10) . ?
O00A C01I 1.204(13) . ?
C00B C00C 1.513(8) . ?
C00C H00C 0.9800 . ?
C00C C00D 1.537(7) . ?
C00C C00L 1.572(7) . ?
C00D H00D 0.9800 . ?
C00D C00I 1.493(7) . ?
C00D C00O 1.517(7) . ?
O00E C00J 1.314(7) . ?
O00E C2 1.491(10) . ?
C00F C00G 1.341(7) . ?
C00F C00K 1.454(8) . ?
C00F C00U 1.502(8) . ?
C00G H00G 0.9300 . ?
C00H C00I 1.368(8) . ?
C00H C00L 1.472(8) . ?
C00I C00M 1.425(8) . ?
C00J C00O 1.471(8) . ?
C00K C00P 1.414(8) . ?
C00K C00V 1.383(8) . ?
C00L H00L 0.9800 . ?
C00L C00T 1.506(8) . ?
C00M C00Q 1.441(8) . ?
C00M C00W 1.405(8) . ?
O00N C01I 1.335(11) . ?
O00N C01N 1.465(11) . ?
C00O H00A 0.9700 . ?
C00O H00B 0.9700 . ?
C00P C016 1.410(9) . ?
C00Q C00Z 1.384(8) . ?
C00R C00U 1.492(9) . ?
C00R C00Y 1.363(8) . ?
C00S H00S 0.9300 . ?
C00S C00T 1.341(8) . ?
C00T C010 1.417(9) . ?
C00U H00U 0.9800 . ?
C00U C011 1.590(7) . ?
C00V H00V 0.9300 . ?
C00V C013 1.366(9) . ?
C00W H00W 0.9300 . ?
C00W C018 1.393(9) . ?
C00X C012 1.402(8) . ?
C00X C014 1.366(9) . ?
C00Y C012 1.452(10) . ?
C00Y C015 1.501(9) . ?
C00Z H00Z 0.9300 . ?
C00Z C01B 1.350(10) . ?
C010 C019 1.383(9) . ?
C010 C01F 1.398(10) . ?
C011 H011 0.9800 . ?
C011 C015 1.518(9) . ?
C011 C017 1.511(9) . ?
C012 C01E 1.410(9) . ?
C013 H013 0.9300 . ?
C013 C01A 1.401(10) . ?
C014 H014 0.9300 . ?
C014 C01C 1.366(9) . ?
C015 H015 0.9800 . ?
C015 C01G 1.542(8) . ?
C016 H016 0.9300 . ?
C016 C01A 1.358(9) . ?
C018 H018 0.9300 . ?
C018 C01B 1.407(11) . ?
C019 C01K 1.376(10) . ?
C01A H01H 0.9300 . ?
C01B H01B 0.9300 . ?
C01C H01I 0.9300 . ?
C01C C01H 1.391(11) . ?
C01D H01A 0.9700 . ?
C01D H01C 0.9700 . ?
C01D C01J 1.432(9) . ?
C01E H01J 0.9300 . ?
C01E C01H 1.369(12) . ?
C01F H01F 0.9300 . ?
C01F C01O 1.392(10) . ?
C01G H01L 0.9700 . ?
C01G H01N 0.9700 . ?
C01G C01I 1.440(12) . ?
C01H H01P 0.9300 . ?
C01J H01D 0.9600 . ?
C01J H01E 0.9600 . ?
C01J H01G 0.9600 . ?
C01K H01K 0.9300 . ?
C01K C01M 1.364(14) . ?
C01L H01Q 0.9700 . ?
C01L H01R 0.9700 . ?
C01L C01P 1.515(11) . ?
C01M H01M 0.9300 . ?
C01M C01O 1.434(14) . ?
C01N H01S 0.9300 . ?
C01N C1 1.298(13) . ?
C01O H01O 0.9300 . ?
C01P H01T 0.9600 . ?
C01P H01U 0.9600 . ?
C01P H01V 0.9600 . ?
C2 H2 0.9300 . ?
C2 C3 1.170(11) . ?
C3 H3 0.9300 . ?

loop_
_geom_torsion_atom_site_label_1
_geom_torsion_atom_site_label_2
_geom_torsion_atom_site_label_3
_geom_torsion_atom_site_label_4
_geom_torsion
_geom_torsion_site_symmetry_1
_geom_torsion_site_symmetry_2
_geom_torsion_site_symmetry_3
_geom_torsion_site_symmetry_4
_geom_torsion_publ_flag
O001 C00B C00C C00D -15.3(8) . . . . ?
O001 C00B C00C C00L 110.2(6) . . . . ?
O002 C00B C00C C00D 164.2(4) . . . . ?
O002 C00B C00C C00L -70.3(6) . . . . ?
O003 C00J C00O C00D -8.9(9) . . . . ?
N005 C00P C016 C01A -179.4(6) . . . . ?
N006 C00R C00U C00F -69.3(9) . . . . ?
N006 C00R C00U C011 168.0(6) . . . . ?
N006 C00R C00Y C012 -1.0(7) . . . . ?
N006 C00R C00Y C015 177.1(5) . . . . ?
N006 C00X C012 C00Y 1.0(7) . . . . ?
N006 C00X C012 C01E 176.7(6) . . . . ?
N006 C00X C014 C01C -176.4(6) . . . . ?
N007 C00H C00I C00D -174.4(4) . . . . ?
N007 C00H C00I C00M 2.7(6) . . . . ?
N007 C00H C00L C00C -169.9(6) . . . . ?
N007 C00H C00L C00T 67.3(8) . . . . ?
N007 C00Q C00Z C01B 179.4(6) . . . . ?
N009 C00S C00T C00L 179.8(5) . . . . ?
N009 C00S C00T C010 0.0(7) . . . . ?
N009 C019 C01K C01M 178.3(8) . . . . ?
C00B O002 C01D C01J -173.6(6) . . . . ?
C00B C00C C00D C00I 155.4(4) . . . . ?
C00B C00C C00D C00O -78.2(6) . . . . ?
C00B C00C C00L C00H -153.6(5) . . . . ?
C00B C00C C00L C00T -30.5(7) . . . . ?
C00C C00D C00I C00H -18.5(6) . . . . ?
C00C C00D C00I C00M 166.0(7) . . . . ?
C00C C00D C00O C00J 166.2(5) . . . . ?
C00C C00L C00T C00S -78.1(8) . . . . ?
C00C C00L C00T C010 101.7(7) . . . . ?
C00D C00C C00L C00H -24.5(5) . . . . ?
C00D C00C C00L C00T 98.5(6) . . . . ?
C00D C00I C00M C00Q 173.9(7) . . . . ?
C00D C00I C00M C00W -7.5(13) . . . . ?
O00E C00J C00O C00D 173.5(5) . . . . ?
C00F C00K C00P N005 -1.0(6) . . . . ?
C00F C00K C00P C016 179.1(6) . . . . ?
C00F C00K C00V C013 -177.8(6) . . . . ?
C00F C00U C011 C015 -101.6(6) . . . . ?
C00F C00U C011 C017 28.0(8) . . . . ?
C00G N005 C00P C00K 1.1(6) . . . . ?
C00G N005 C00P C016 -179.0(7) . . . . ?
C00G C00F C00K C00P 0.6(6) . . . . ?
C00G C00F C00K C00V -180.0(6) . . . . ?
C00G C00F C00U C00R -29.5(8) . . . . ?
C00G C00F C00U C011 84.5(8) . . . . ?
C00H N007 C00Q C00M 1.7(6) . . . . ?
C00H N007 C00Q C00Z -177.7(6) . . . . ?
C00H C00I C00M C00Q -1.7(6) . . . . ?
C00H C00I C00M C00W 177.0(6) . . . . ?
C00H C00L C00T C00S 35.1(8) . . . . ?
C00H C00L C00T C010 -145.1(6) . . . . ?
C00I C00D C00O C00J -77.5(6) . . . . ?
C00I C00H C00L C00C 13.4(6) . . . . ?
C00I C00H C00L C00T -109.4(6) . . . . ?
C00I C00M C00Q N007 0.0(6) . . . . ?
C00I C00M C00Q C00Z 179.4(5) . . . . ?
C00I C00M C00W C018 -179.2(6) . . . . ?
C00J O00E C2 C3 -131.0(10) . . . . ?
C00K C00F C00G N005 0.1(6) . . . . ?
C00K C00F C00U C00R 148.5(5) . . . . ?
C00K C00F C00U C011 -97.6(7) . . . . ?
C00K C00P C016 C01A 0.5(10) . . . . ?
C00K C00V C013 C01A -2.7(10) . . . . ?
C00L C00C C00D C00I 26.9(5) . . . . ?
C00L C00C C00D C00O 153.3(4) . . . . ?
C00L C00H C00I C00D 3.1(7) . . . . ?
C00L C00H C00I C00M -179.8(5) . . . . ?
C00L C00T C010 C019 179.9(6) . . . . ?
C00L C00T C010 C01F -0.7(12) . . . . ?
C00M C00Q C00Z C01B 0.1(9) . . . . ?
C00M C00W C018 C01B 0.3(10) . . . . ?
C00O C00D C00I C00H -140.1(5) . . . . ?
C00O C00D C00I C00M 44.4(10) . . . . ?
C00P N005 C00G C00F -0.7(6) . . . . ?
C00P C00K C00V C013 1.6(9) . . . . ?
C00P C016 C01A C013 -1.6(11) . . . . ?
C00Q N007 C00H C00I -2.8(6) . . . . ?
C00Q N007 C00H C00L -179.6(6) . . . . ?
C00Q C00M C00W C018 -0.6(9) . . . . ?
C00Q C00Z C01B C018 -0.5(10) . . . . ?
C00R N006 C00X C012 -1.6(7) . . . . ?
C00R N006 C00X C014 178.9(6) . . . . ?
C00R C00U C011 C015 22.1(6) . . . . ?
C00R C00U C011 C017 151.7(6) . . . . ?
C00R C00Y C012 C00X 0.0(7) . . . . ?
C00R C00Y C012 C01E -174.7(8) . . . . ?
C00R C00Y C015 C011 17.2(6) . . . . ?
C00R C00Y C015 C01G 139.4(7) . . . . ?
C00S N009 C019 C010 -0.4(7) . . . . ?
C00S N009 C019 C01K -179.5(8) . . . . ?
C00S C00T C010 C019 -0.2(7) . . . . ?
C00S C00T C010 C01F 179.2(8) . . . . ?
C00T C010 C019 N009 0.4(8) . . . . ?
C00T C010 C019 C01K 179.5(7) . . . . ?
C00T C010 C01F C01O 178.5(8) . . . . ?
C00U C00F C00G N005 178.4(5) . . . . ?
C00U C00F C00K C00P -177.8(5) . . . . ?
C00U C00F C00K C00V 1.7(10) . . . . ?
C00U C00R C00Y C012 178.8(5) . . . . ?
C00U C00R C00Y C015 -3.1(8) . . . . ?
C00U C011 C015 C00Y -24.2(6) . . . . ?
C00U C011 C015 C01G -151.0(5) . . . . ?
C00U C011 C017 O004 -112.6(7) . . . . ?
C00U C011 C017 O008 70.8(7) . . . . ?
C00V C00K C00P N005 179.4(5) . . . . ?
C00V C00K C00P C016 -0.5(9) . . . . ?
C00V C013 C01A C016 2.7(11) . . . . ?
C00W C00M C00Q N007 -179.0(5) . . . . ?
C00W C00M C00Q C00Z 0.5(9) . . . . ?
C00W C018 C01B C00Z 0.3(11) . . . . ?
C00X N006 C00R C00U -178.1(6) . . . . ?
C00X N006 C00R C00Y 1.7(7) . . . . ?
C00X C012 C01E C01H 1.9(11) . . . . ?
C00X C014 C01C C01H -2.8(11) . . . . ?
C00Y C00R C00U C00F 110.9(6) . . . . ?
C00Y C00R C00U C011 -11.8(7) . . . . ?
C00Y C012 C01E C01H 176.1(8) . . . . ?
C00Y C015 C01G C01I 83.0(8) . . . . ?
C010 C019 C01K C01M -0.7(14) . . . . ?
C010 C01F C01O C01M 4.7(15) . . . . ?
C011 C015 C01G C01I -159.5(7) . . . . ?
C012 C00X C014 C01C 4.2(9) . . . . ?
C012 C00Y C015 C011 -165.9(9) . . . . ?
C012 C00Y C015 C01G -43.7(12) . . . . ?
C012 C01E C01H C01C -0.6(13) . . . . ?
C014 C00X C012 C00Y -179.5(6) . . . . ?
C014 C00X C012 C01E -3.8(10) . . . . ?
C014 C01C C01H C01E 1.0(13) . . . . ?
C015 C00Y C012 C00X -177.0(8) . . . . ?
C015 C00Y C012 C01E 8.3(15) . . . . ?
C015 C011 C017 O004 13.8(8) . . . . ?
C015 C011 C017 O008 -162.8(5) . . . . ?
C015 C01G C01I O00A -8.3(15) . . . . ?
C015 C01G C01I O00N 174.1(7) . . . . ?
C017 O008 C01L C01P 179.9(7) . . . . ?
C017 C011 C015 C00Y -154.4(5) . . . . ?
C017 C011 C015 C01G 78.8(6) . . . . ?
C019 N009 C00S C00T 0.3(7) . . . . ?
C019 C010 C01F C01O -2.1(12) . . . . ?
C019 C01K C01M C01O 3.3(16) . . . . ?
C01D O002 C00B O001 -1.0(8) . . . . ?
C01D O002 C00B C00C 179.5(5) . . . . ?
C01F C010 C019 N009 -179.1(6) . . . . ?
C01F C010 C019 C01K 0.0(12) . . . . ?
C01I O00N C01N C1 -178.3(10) . . . . ?
C01K C01M C01O C01F -5.4(17) . . . . ?
C01L O008 C017 O004 2.0(10) . . . . ?
C01L O008 C017 C011 178.5(6) . . . . ?
C01N O00N C01I O00A 2.7(14) . . . . ?
C01N O00N C01I C01G -179.6(6) . . . . ?
C2 O00E C00J O003 -5.9(10) . . . . ?
C2 O00E C00J C00O 171.8(6) . . . . ?
